data_7111853
loop_
_publ_author_name
'Ross W. Hogue'
'Reece G. Miller'
'Nicholas G. White'
'Humphrey L. C. Feltham'
'Guy N. L. Jameson'
'Sally Brooker'

_publ_section_title
;
 Hysteretic spin crossover in iron(II) complexes of a new
 pyridine-triazole-pyrazine ligand is tuned by choice of NCE co-ligand
;
_journal_coden_Cambridge 182
_journal_name_full Chem.Commun.
_journal_page_first 1435
_journal_paper_doi 10.1039/c3cc43922d
_journal_volume 50
_journal_year 2014
_chemical_compound_source synthesized
_chemical_formula_moiety 'C38 H28 Fe1 N14 Se2'
_chemical_formula_sum 'C38 H28 Fe N14 Se2'
_chemical_formula_weight 894.50
_space_group_IT_number 2
_symmetry_cell_setting triclinic
_symmetry_space_group_name_Hall '-P 1'
_symmetry_space_group_name_H-M 'P -1'
_atom_sites_solution_hydrogens difmap
_atom_sites_solution_primary other
_cell_angle_alpha 76.6530(17)
_cell_angle_beta 77.0659(18)
_cell_angle_gamma 85.5043(17)
_cell_formula_units_Z 1
_cell_length_a 8.86510(19)
_cell_length_b 9.19185(19)
_cell_length_c 11.5192(2)
_cell_measurement_reflns_used 15913
_cell_measurement_temperature 100.01(14)
_cell_measurement_theta_max 76.5565
_cell_measurement_theta_min 4.0360
_cell_volume 889.78(3)
_computing_cell_refinement 'CrysAlisPro (Agilent, 2011)'
_computing_data_collection 'CrysAlisPro (Agilent, 2011)'
_computing_data_reduction 'CrysAlisPro (Agilent, 2011)'
_computing_publication_material 'CRYSTALS (Betteridge et al., 2003)'
_computing_structure_refinement 'CRYSTALS (Betteridge et al., 2003)'
_computing_structure_solution 'Superflip (Palatinus & Chapuis, 2007)'
_diffrn_ambient_temperature 100.01(14)
_diffrn_measured_fraction_theta_full 0.996
_diffrn_measured_fraction_theta_max 0.987
_diffrn_measurement_device Serial
_diffrn_measurement_device_type 'Agilent Supernova'
_diffrn_measurement_method \w/2\q
_diffrn_radiation_monochromator graphite
_diffrn_radiation_type 'Cu K\a'
_diffrn_radiation_wavelength 1.54184
_diffrn_reflns_av_R_equivalents 0.0292
_diffrn_reflns_limit_h_max 11
_diffrn_reflns_limit_h_min -10
_diffrn_reflns_limit_k_max 11
_diffrn_reflns_limit_k_min -11
_diffrn_reflns_limit_l_max 14
_diffrn_reflns_limit_l_min -14
_diffrn_reflns_number 21108
_diffrn_reflns_theta_full 73.495
_diffrn_reflns_theta_max 76.557
_diffrn_reflns_theta_min 4.036
_diffrn_standards_decay_% 0
_diffrn_standards_interval_count 0
_diffrn_standards_interval_time 0
_diffrn_standards_number 0
_exptl_absorpt_coefficient_mu 6.165
_exptl_absorpt_correction_T_max 1.00
_exptl_absorpt_correction_T_min 0.576
_exptl_absorpt_correction_type multi-scan
_exptl_absorpt_process_details
;
CrysAlisPro, Agilent Technologies,
Version 1.171.36.24 (release 03-12-2012 CrysAlis171 .NET)
(compiled Dec  3 2012,18:21:49)
Empirical absorption correction using spherical harmonics,
 implemented in SCALE3 ABSPACK scaling algorithm.
;
_exptl_crystal_colour orange-red
_exptl_crystal_density_diffrn 1.669
_exptl_crystal_density_method 'not measured'
_exptl_crystal_description block
_exptl_crystal_F_000 448
_exptl_crystal_size_max 0.22
_exptl_crystal_size_mid 0.14
_exptl_crystal_size_min 0.08
_refine_diff_density_max 0.45
_refine_diff_density_min -0.89
_refine_ls_extinction_method None
_refine_ls_goodness_of_fit_ref 1.0059
_refine_ls_hydrogen_treatment constr
_refine_ls_matrix_type full
_refine_ls_number_parameters 250
_refine_ls_number_reflns 3696
_refine_ls_number_restraints 0
_refine_ls_R_factor_all 0.0287
_refine_ls_R_factor_gt 0.0285
_refine_ls_shift/su_max 0.0004333
_refine_ls_shift/su_mean 0.0000235
_refine_ls_structure_factor_coef Fsqd
_refine_ls_weighting_details
;
 Method= Modified Sheldrick 
 w=1/[\s^2^(F^2^) + ( 0.04P)^2^ + 1.33P] 
 ,where P=(max(Fo^2^,0) + 2Fc^2^)/3 
;
_refine_ls_weighting_scheme calc
_refine_ls_wR_factor_all 0.0735
_refine_ls_wR_factor_gt 0.0732
_refine_ls_wR_factor_ref 0.0735
_reflns_limit_h_max 11
_reflns_limit_h_min -10
_reflns_limit_k_max 11
_reflns_limit_k_min -11
_reflns_limit_l_max 14
_reflns_limit_l_min 0
_reflns_number_gt 3668
_reflns_number_total 3713
_reflns_threshold_expression I>2.0\s(I)
_oxford_diffrn_Wilson_B_factor 1.76
_oxford_diffrn_Wilson_scale 0.03
_oxford_refine_ls_r_factor_ref 0.0287
_oxford_refine_ls_scale 6.04(10)
_oxford_reflns_number_all 3696
_oxford_reflns_threshold_expression_ref I>0.0\s(I)
_cod_data_source_file c3cc43922d.txt
_cod_data_source_block global1
_cod_depositor_comments
;
The following automatic conversions were performed:

'_atom_sites_solution_primary' value 'Other' changed to 'other'
according to the built-in table from CIF Core dictionary named
'cif_core.dic' version 2.4.1 from 2010-06-29.

Automatic conversion script
Id: cif_fix_values 2281 2013-09-26 08:29:07Z andrius 
;
_cod_original_sg_symbol_H-M 'P -1 '
_cod_original_formula_sum 'C38 H28 Fe1 N14 Se2'
_cod_database_code 7111853

loop_
_symmetry_equiv_pos_as_xyz
x,y,z
-x,-y,-z

loop_
_atom_site_label
_atom_site_type_symbol
_atom_site_fract_x
_atom_site_fract_y
_atom_site_fract_z
_atom_site_U_iso_or_equiv
_atom_site_occupancy
_atom_site_adp_type
_atom_site_refinement_flags_posn
N1 N 0.0139(2) 1.07395(18) 0.16397(15) 0.0167 1.0000 Uani .
C2 C -0.0911(2) 1.1613(2) 0.2198(2) 0.0220 1.0000 Uani .
C3 C -0.0787(3) 1.1979(3) 0.3276(2) 0.0270 1.0000 Uani .
C4 C 0.0443(3) 1.1404(2) 0.38029(19) 0.0233 1.0000 Uani .
C5 C 0.1532(2) 1.0489(2) 0.32403(18) 0.0197 1.0000 Uani .
C6 C 0.1363(2) 1.0191(2) 0.21501(17) 0.0151 1.0000 Uani .
C7 C 0.2466(2) 0.9333(2) 0.13888(17) 0.0139 1.0000 Uani .
N8 N 0.37382(18) 0.84822(17) 0.16279(14) 0.0137 1.0000 Uani .
C9 C 0.4330(2) 0.7957(2) 0.05831(17) 0.0140 1.0000 Uani .
N10 N 0.34718(19) 0.84521(18) -0.02338(14) 0.0152 1.0000 Uani .
N11 N 0.23040(19) 0.93185(18) 0.02816(15) 0.0151 1.0000 Uani .
C12 C 0.5681(2) 0.6927(2) 0.03710(17) 0.0146 1.0000 Uani .
C13 C 0.6170(3) 0.5927(2) 0.13085(19) 0.0213 1.0000 Uani .
N14 N 0.7312(2) 0.4916(2) 0.10794(19) 0.0295 1.0000 Uani .
C15 C 0.7977(2) 0.4947(2) -0.0087(2) 0.0225 1.0000 Uani .
C16 C 0.7502(3) 0.5971(3) -0.1026(2) 0.0279 1.0000 Uani .
N17 N 0.6349(2) 0.6982(2) -0.08113(17) 0.0271 1.0000 Uani .
C18 C 0.4272(2) 0.8145(2) 0.27630(16) 0.0136 1.0000 Uani .
C19 C 0.5454(2) 0.8956(2) 0.28904(18) 0.0179 1.0000 Uani .
C20 C 0.5919(3) 0.8624(2) 0.39992(19) 0.0216 1.0000 Uani .
C21 C 0.5230(2) 0.7493(2) 0.49645(18) 0.0183 1.0000 Uani .
C22 C 0.4055(2) 0.6693(2) 0.47949(17) 0.0161 1.0000 Uani .
C23 C 0.3557(2) 0.7018(2) 0.36991(18) 0.0156 1.0000 Uani .
C24 C 0.5754(3) 0.7133(3) 0.6157(2) 0.0295 1.0000 Uani .
N31 N -0.0732(2) 0.79258(19) 0.12058(16) 0.0209 1.0000 Uani .
C32 C -0.0683(2) 0.7147(2) 0.21509(19) 0.0201 1.0000 Uani .
Se33 Se -0.05694(3) 0.59633(3) 0.36025(2) 0.0274 1.0000 Uani .
H51 H 0.7988 0.5981 -0.1819 0.0342 1.0000 Uiso R
H41 H 0.8760 0.4252 -0.0274 0.0270 1.0000 Uiso R
H21 H 0.5738 0.5936 0.2079 0.0274 1.0000 Uiso R
H141 H 0.2760 0.6490 0.3595 0.0188 1.0000 Uiso R
H131 H 0.3587 0.5901 0.5428 0.0190 1.0000 Uiso R
H151 H 0.5780 0.8014 0.6442 0.0449 1.0000 Uiso R
H153 H 0.5098 0.6447 0.6761 0.0455 1.0000 Uiso R
H152 H 0.6778 0.6711 0.6038 0.0451 1.0000 Uiso R
H111 H 0.6712 0.9160 0.4101 0.0265 1.0000 Uiso R
H101 H 0.5907 0.9708 0.2257 0.0216 1.0000 Uiso R
H221 H 0.2373 1.0077 0.3582 0.0234 1.0000 Uiso R
H211 H 0.0546 1.1629 0.4512 0.0287 1.0000 Uiso R
H201 H -0.1508 1.2625 0.3635 0.0323 1.0000 Uiso R
H191 H -0.1755 1.1992 0.1836 0.0260 1.0000 Uiso R
Fe1 Fe 0.0000 1.0000 0.0000 0.0111 1.0000 Uani S

loop_
_atom_site_aniso_label
_atom_site_aniso_U_11
_atom_site_aniso_U_22
_atom_site_aniso_U_33
_atom_site_aniso_U_23
_atom_site_aniso_U_13
_atom_site_aniso_U_12
N1 0.0180(8) 0.0148(8) 0.0159(8) -0.0029(6) -0.0030(6) 0.0045(6)
C2 0.0208(10) 0.0198(10) 0.0242(10) -0.0069(8) -0.0034(8) 0.0084(8)
C3 0.0264(11) 0.0258(11) 0.0280(11) -0.0135(9) 0.0013(9) 0.0065(9)
C4 0.0278(11) 0.0239(10) 0.0182(10) -0.0093(8) -0.0009(8) 0.0020(8)
C5 0.0237(10) 0.0188(9) 0.0170(9) -0.0056(7) -0.0053(8) 0.0047(8)
C6 0.0160(9) 0.0131(8) 0.0143(9) -0.0012(7) -0.0021(7) 0.0031(7)
C7 0.0146(9) 0.0129(8) 0.0134(8) -0.0018(7) -0.0032(7) 0.0030(7)
N8 0.0142(8) 0.0139(7) 0.0123(7) -0.0022(6) -0.0033(6) 0.0039(6)
C9 0.0151(9) 0.0126(8) 0.0124(8) -0.0012(7) -0.0013(7) 0.0016(7)
N10 0.0154(8) 0.0149(7) 0.0135(7) -0.0029(6) -0.0016(6) 0.0050(6)
N11 0.0146(8) 0.0157(7) 0.0139(7) -0.0029(6) -0.0027(6) 0.0054(6)
C12 0.0126(9) 0.0142(8) 0.0165(9) -0.0034(7) -0.0026(7) 0.0017(7)
C13 0.0254(11) 0.0202(10) 0.0166(9) -0.0025(8) -0.0057(8) 0.0084(8)
N14 0.0306(11) 0.0275(10) 0.0296(10) -0.0052(8) -0.0104(8) 0.0126(8)
C15 0.0174(10) 0.0183(10) 0.0325(11) -0.0112(8) -0.0026(8) 0.0046(8)
C16 0.0208(11) 0.0377(13) 0.0214(11) -0.0086(9) 0.0033(8) 0.0048(9)
N17 0.0230(9) 0.0346(10) 0.0195(9) -0.0036(8) -0.0012(7) 0.0074(8)
C18 0.0150(9) 0.0134(8) 0.0118(8) -0.0030(7) -0.0034(7) 0.0055(7)
C19 0.0212(10) 0.0161(9) 0.0144(9) 0.0006(7) -0.0033(7) -0.0017(7)
C20 0.0258(11) 0.0203(10) 0.0198(10) -0.0019(8) -0.0083(8) -0.0047(8)
C21 0.0241(10) 0.0170(9) 0.0136(9) -0.0029(7) -0.0053(8) 0.0032(8)
C22 0.0180(9) 0.0130(8) 0.0138(9) -0.0007(7) 0.0006(7) 0.0031(7)
C23 0.0144(9) 0.0136(8) 0.0177(9) -0.0030(7) -0.0024(7) 0.0023(7)
C24 0.0450(14) 0.0270(11) 0.0186(10) -0.0003(9) -0.0141(10) -0.0070(10)
N31 0.0221(9) 0.0160(8) 0.0199(9) 0.0022(7) -0.0015(7) 0.0014(7)
C32 0.0174(10) 0.0181(9) 0.0234(10) -0.0048(8) -0.0008(8) -0.0004(7)
Se33 0.02603(14) 0.02941(14) 0.02235(13) 0.00764(9) -0.00763(9) -0.00613(9)
Fe1 0.0117(2) 0.01007(19) 0.00983(19) -0.00013(14) -0.00254(15) 0.00398(14)

loop_
_atom_type_symbol
_atom_type_scat_dispersion_real
_atom_type_scat_dispersion_imag
_atom_type_scat_Cromer_Mann_a1
_atom_type_scat_Cromer_Mann_b1
_atom_type_scat_Cromer_Mann_a2
_atom_type_scat_Cromer_Mann_b2
_atom_type_scat_Cromer_Mann_a3
_atom_type_scat_Cromer_Mann_b3
_atom_type_scat_Cromer_Mann_a4
_atom_type_scat_Cromer_Mann_b4
_atom_type_scat_Cromer_Mann_c
_atom_type_scat_source
C 0.0181 0.0091 2.3100 20.8439 1.0200 10.2075 1.5886 0.5687 0.8650 51.6512 0.2156 'International Tables Vol C 4.2.6.8 and 6.1.1.4'
H 0.0000 0.0000 0.4930 10.5109 0.3229 26.1257 0.1402 3.1424 0.0408 57.7998 0.0030 'International Tables Vol C 4.2.6.8 and 6.1.1.4'
N 0.0311 0.0180 12.2126 0.0057 3.1322 9.8933 2.0125 28.9975 1.1663 0.5826 -11.5290 'International Tables Vol C 4.2.6.8 and 6.1.1.4'
Fe -1.1336 3.1974 11.7695 4.7611 7.3573 0.3072 3.5222 15.3535 2.3045 76.8805 1.0369 'International Tables Vol C 4.2.6.8 and 6.1.1.4'
Se -0.7943 1.1372 17.0006 2.4098 5.8196 0.2726 3.9731 15.2372 4.3543 43.8163 2.8409 'International Tables Vol C 4.2.6.8 and 6.1.1.4'

loop_
_geom_angle_atom_site_label_1
_geom_angle_site_symmetry_1
_geom_angle_atom_site_label_2
_geom_angle_atom_site_label_3
_geom_angle_site_symmetry_3
_geom_angle
_geom_angle_publ_flag
C2 . N1 C6 . 118.52(17) yes
C2 . N1 Fe1 . 125.28(14) yes
C6 . N1 Fe1 . 116.11(12) yes
N1 . C2 C3 . 122.2(2) yes
N1 . C2 H191 . 118.0 no
C3 . C2 H191 . 119.8 no
C2 . C3 C4 . 119.25(19) yes
C2 . C3 H201 . 121.0 no
C4 . C3 H201 . 119.8 no
C3 . C4 C5 . 119.2(2) yes
C3 . C4 H211 . 120.7 no
C5 . C4 H211 . 120.1 no
C4 . C5 C6 . 118.83(19) yes
C4 . C5 H221 . 120.9 no
C6 . C5 H221 . 120.2 no
C5 . C6 N1 . 121.97(17) yes
C5 . C6 C7 . 125.96(18) yes
N1 . C6 C7 . 112.02(16) yes
C6 . C7 N8 . 130.23(17) yes
C6 . C7 N11 . 120.41(17) yes
N8 . C7 N11 . 109.36(16) yes
C7 . N8 C9 . 104.71(15) yes
C7 . N8 C18 . 126.80(16) yes
C9 . N8 C18 . 128.39(16) yes
N8 . C9 N10 . 110.42(16) yes
N8 . C9 C12 . 127.20(17) yes
N10 . C9 C12 . 122.33(17) yes
C9 . N10 N11 . 106.52(15) yes
N10 . N11 C7 . 109.00(15) yes
N10 . N11 Fe1 . 134.49(13) yes
C7 . N11 Fe1 . 112.79(12) yes
C9 . C12 C13 . 122.38(18) yes
C9 . C12 N17 . 115.29(17) yes
C13 . C12 N17 . 122.24(18) yes
C12 . C13 N14 . 120.87(19) yes
C12 . C13 H21 . 120.6 no
N14 . C13 H21 . 118.5 no
C13 . N14 C15 . 117.62(19) yes
N14 . C15 C16 . 121.33(19) yes
N14 . C15 H41 . 119.5 no
C16 . C15 H41 . 119.1 no
C15 . C16 N17 . 121.7(2) yes
C15 . C16 H51 . 119.7 no
N17 . C16 H51 . 118.5 no
C12 . N17 C16 . 116.18(19) yes
N8 . C18 C19 . 119.77(17) yes
N8 . C18 C23 . 118.19(17) yes
C19 . C18 C23 . 122.03(18) yes
C18 . C19 C20 . 118.33(18) yes
C18 . C19 H101 . 120.5 no
C20 . C19 H101 . 121.1 no
C19 . C20 C21 . 121.35(19) yes
C19 . C20 H111 . 119.5 no
C21 . C20 H111 . 119.2 no
C20 . C21 C22 . 118.53(18) yes
C20 . C21 C24 . 120.86(19) yes
C22 . C21 C24 . 120.61(18) yes
C21 . C22 C23 . 121.16(18) yes
C21 . C22 H131 . 120.2 no
C23 . C22 H131 . 118.6 no
C22 . C23 C18 . 118.60(18) yes
C22 . C23 H141 . 120.8 no
C18 . C23 H141 . 120.6 no
C21 . C24 H151 . 110.4 no
C21 . C24 H153 . 111.7 no
H151 . C24 H153 . 109.0 no
C21 . C24 H152 . 109.4 no
H151 . C24 H152 . 107.5 no
H153 . C24 H152 . 108.7 no
C32 . N31 Fe1 . 144.60(17) yes
N31 . C32 Se33 . 178.82(19) yes
N1 . Fe1 N1 2_575 179.995 yes
N1 . Fe1 N11 . 75.36(6) yes
N1 2_575 Fe1 N11 . 104.64(6) yes
N1 . Fe1 N11 2_575 104.64(6) yes
N1 2_575 Fe1 N11 2_575 75.36(6) yes
N11 . Fe1 N11 2_575 179.995 yes
N1 . Fe1 N31 2_575 94.25(7) yes
N1 2_575 Fe1 N31 2_575 85.75(7) yes
N11 . Fe1 N31 2_575 93.61(6) yes
N11 2_575 Fe1 N31 2_575 86.39(6) yes
N1 . Fe1 N31 . 85.75(7) yes
N1 2_575 Fe1 N31 . 94.25(7) yes
N11 . Fe1 N31 . 86.39(6) yes
N11 2_575 Fe1 N31 . 93.61(6) yes
N31 2_575 Fe1 N31 . 179.995 yes

loop_
_geom_bond_atom_site_label_1
_geom_bond_atom_site_label_2
_geom_bond_distance
_geom_bond_publ_flag
N1 C2 1.334(3) yes
N1 C6 1.357(3) yes
N1 Fe1 2.1806(17) yes
C2 C3 1.388(3) yes
C2 H191 0.942 no
C3 C4 1.376(3) yes
C3 H201 0.932 no
C4 C5 1.380(3) yes
C4 H211 0.913 no
C5 C6 1.387(3) yes
C5 H221 0.933 no
C6 C7 1.470(2) yes
C7 N8 1.364(2) yes
C7 N11 1.318(2) yes
N8 C9 1.379(2) yes
N8 C18 1.448(2) yes
C9 N10 1.319(2) yes
C9 C12 1.479(3) yes
N10 N11 1.368(2) yes
N11 Fe1 2.1614(16) yes
C12 C13 1.374(3) yes
C12 N17 1.349(3) yes
C13 N14 1.343(3) yes
C13 H21 0.887 no
N14 C15 1.336(3) yes
C15 C16 1.380(3) yes
C15 H41 0.929 no
C16 N17 1.347(3) yes
C16 H51 0.917 no
C18 C19 1.385(3) yes
C18 C23 1.385(3) yes
C19 C20 1.389(3) yes
C19 H101 0.922 no
C20 C21 1.397(3) yes
C20 H111 0.932 no
C21 C22 1.393(3) yes
C21 C24 1.505(3) yes
C22 C23 1.390(3) yes
C22 H131 0.949 no
C23 H141 0.932 no
C24 H151 0.945 no
C24 H153 0.945 no
C24 H152 0.952 no
N31 C32 1.165(3) yes
N31 Fe1 2.1338(17) yes
C32 Se33 1.791(2) yes

loop_
_geom_hbond_atom_site_label_D
_geom_hbond_atom_site_label_H
_geom_hbond_atom_site_label_A
_geom_hbond_site_symmetry_A
_geom_hbond_angle_DHA
_geom_hbond_distance_DH
_geom_hbond_distance_HA
_geom_hbond_distance_DA
_geom_hbond_publ_flag
C13 H21 C18 . 124 0.887 2.509 3.094(3) yes
C19 H101 N10 2_675 163 0.922 2.519 3.410(3) yes
C5 H221 C18 . 124 0.933 2.544 3.158(3) yes
